data_4519403
loop_
_publ_author_name
'Abe, Ryota'
'Tsuchido, Yoshitaka'
'Ide, Tomohito'
'Koizumi, Take-Aki'
'Osakada, Kohtaro'

_publ_section_title
;
 Digold(I) Thianthrenyl Complexes. Effect of Diphosphine Ligands on
 Molecular Structures in the Solid State and in Solution.
;
_journal_issue 11
_journal_name_full 'ACS omega'
_journal_page_first 9594
_journal_page_last 9601
_journal_paper_doi 10.1021/acsomega.1c06938
_journal_volume 7
_journal_year 2022
_chemical_formula_moiety 'C49 H36 Au2 P2 S4'
_chemical_formula_sum 'C49 H36 Au2 P2 S4'
_chemical_formula_weight 1208.89
_space_group_crystal_system monoclinic
_space_group_IT_number 7
_space_group_name_Hall 'P -2yac'
_space_group_name_H-M_alt 'P 1 n 1'
_atom_sites_solution_hydrogens geom
_atom_sites_solution_primary dual
_audit_creation_date 2021-10-20
_audit_creation_method
;
Olex2 1.5
(compiled 2021.10.07 svn.r9718050b for OlexSys, GUI svn.r6410)
;
_cell_angle_alpha 90
_cell_angle_beta 96.0050(10)
_cell_angle_gamma 90
_cell_formula_units_Z 2
_cell_length_a 14.3012(12)
_cell_length_b 8.9089(8)
_cell_length_c 16.7670(14)
_cell_measurement_reflns_used 9905
_cell_measurement_temperature 296.15
_cell_measurement_theta_max 29.03
_cell_measurement_theta_min 2.59
_cell_volume 2124.5(3)
_computing_molecular_graphics 'Olex2 1.5 (Dolomanov et al., 2009)'
_computing_publication_material 'Olex2 1.5 (Dolomanov et al., 2009)'
_computing_structure_refinement 'SHELXL 2018/3 (Sheldrick, 2015)'
_computing_structure_solution 'SHELXT 2018/2 (Sheldrick, 2018)'
_diffrn_ambient_temperature 296.15
_diffrn_measured_fraction_theta_full 0.995
_diffrn_measured_fraction_theta_max 0.914
_diffrn_measurement_device_type 'Bruker APEX-II CCD'
_diffrn_measurement_method '\f and \w scans'
_diffrn_radiation_type MoK\a
_diffrn_radiation_wavelength 0.71073
_diffrn_reflns_av_R_equivalents 0.0138
_diffrn_reflns_av_unetI/netI 0.0411
_diffrn_reflns_Laue_measured_fraction_full 0.995
_diffrn_reflns_Laue_measured_fraction_max 0.914
_diffrn_reflns_limit_h_max 17
_diffrn_reflns_limit_h_min -19
_diffrn_reflns_limit_k_max 12
_diffrn_reflns_limit_k_min -12
_diffrn_reflns_limit_l_max 18
_diffrn_reflns_limit_l_min -22
_diffrn_reflns_number 12225
_diffrn_reflns_point_group_measured_fraction_full 0.688
_diffrn_reflns_point_group_measured_fraction_max 0.612
_diffrn_reflns_theta_full 25.242
_diffrn_reflns_theta_max 29.057
_diffrn_reflns_theta_min 1.782
_diffrn_standards_number 0
_exptl_absorpt_coefficient_mu 7.205
_exptl_absorpt_correction_type none
_exptl_crystal_colour colourless
_exptl_crystal_colour_primary colourless
_exptl_crystal_density_diffrn 1.890
_exptl_crystal_description block
_exptl_crystal_F_000 1164
_refine_diff_density_max 0.596
_refine_diff_density_min -0.308
_refine_diff_density_rms 0.073
_refine_ls_abs_structure_details
;
 Classical Flack method preferred over Parsons because s.u. lower.
;
_refine_ls_abs_structure_Flack -0.002(2)
_refine_ls_extinction_method none
_refine_ls_goodness_of_fit_ref 0.735
_refine_ls_hydrogen_treatment constr
_refine_ls_matrix_type full
_refine_ls_number_parameters 514
_refine_ls_number_reflns 6950
_refine_ls_number_restraints 2
_refine_ls_restrained_S_all 0.735
_refine_ls_R_factor_all 0.0130
_refine_ls_R_factor_gt 0.0125
_refine_ls_shift/su_max 0.002
_refine_ls_shift/su_mean 0.000
_refine_ls_structure_factor_coef Fsqd
_refine_ls_weighting_details 'w=1/[\s^2^(Fo^2^)] where P=(Fo^2^+2Fc^2^)/3'
_refine_ls_weighting_scheme calc
_refine_ls_wR_factor_gt 0.0272
_refine_ls_wR_factor_ref 0.0273
_reflns_Friedel_coverage 0.338
_reflns_Friedel_fraction_full 0.381
_reflns_Friedel_fraction_max 0.310
_reflns_number_gt 6767
_reflns_number_total 6950
_reflns_threshold_expression 'I > 2\s(I)'
_cod_data_source_file ao1c06938_si_002.cif
_cod_data_source_block abe_468_2_0m_a
_cod_database_code 4519403
_shelx_shelxl_version_number 2018/3
_shelx_space_group_comment
;
The symmetry employed for this shelxl refinement is uniquely defined
by the following loop, which should always be used as a source of
symmetry information in preference to the above space-group names.
They are only intended as comments.
;
_olex2_refinement_description
;
1. Fixed Uiso
 At 1.2 times of:
  All C(H) groups, All C(H,H) groups
2.a Secondary CH2 refined with riding coordinates:
 C49(H49A,H49B)
2.b Aromatic/amide H refined with riding coordinates:
 C16(H16), C45(H45), C42(H42), C47(H47), C4(H4), C23(H23), C28(H28), C32(H32),
 C8(H8), C22(H22), C35(H35), C3(H3), C27(H27), C44(H44), C11(H11), C26(H26),
 C14(H14), C36(H36), C15(H15), C20(H20), C46(H46), C29(H29), C41(H41), C9(H9),
 C48(H48), C39(H39), C21(H21), C10(H10), C2(H2), C40(H40), C34(H34), C38(H38),
 C30(H30), C33(H33)
;
_olex2_submission_special_instructions 'No special instructions were received'

loop_
_space_group_symop_operation_xyz
'x, y, z'
'x+1/2, -y, z+1/2'

loop_
_atom_site_label
_atom_site_type_symbol
_atom_site_fract_x
_atom_site_fract_y
_atom_site_fract_z
_atom_site_U_iso_or_equiv
_atom_site_adp_type
_atom_site_occupancy
_atom_site_site_symmetry_order
_atom_site_calc_flag
_atom_site_refinement_flags_posn
_atom_site_refinement_flags_adp
_atom_site_refinement_flags_occupancy
_atom_site_disorder_assembly
_atom_site_disorder_group
Au2 Au 0.49932(2) 0.62519(2) 0.48849(2) 0.01115(3) Uani 1 1 d . . . . .
Au1 Au 0.39485(2) 0.71638(2) 0.31603(2) 0.01145(3) Uani 1 1 d . . . . .
S4 S 0.35127(7) 1.30554(10) 0.45459(5) 0.01379(17) Uani 1 1 d . . . . .
S1 S 0.55355(6) 0.69599(10) 0.68019(4) 0.01462(17) Uani 1 1 d . . . . .
S2 S 0.40642(7) 0.81467(10) 0.80099(4) 0.01574(18) Uani 1 1 d . . . . .
P2 P 0.60824(6) 0.51094(10) 0.41821(4) 0.01079(16) Uani 1 1 d . . . . .
P1 P 0.48340(6) 0.53769(10) 0.25989(4) 0.01087(16) Uani 1 1 d . . . . .
S3 S 0.47776(6) 1.03068(10) 0.40874(4) 0.01385(17) Uani 1 1 d . . . . .
C16 C 0.2017(3) 1.1349(4) 0.39346(19) 0.0157(7) Uani 1 1 d . . . . .
H16 H 0.164456 1.212086 0.410041 0.019 Uiso 1 1 calc R U . . .
C45 C 0.2986(3) 0.2102(4) 0.1775(2) 0.0243(9) Uani 1 1 d . . . . .
H45 H 0.259145 0.142834 0.200029 0.029 Uiso 1 1 calc R U . . .
C42 C 0.7193(3) 0.2481(4) 0.4466(2) 0.0164(7) Uani 1 1 d . . . . .
H42 H 0.707456 0.227010 0.392190 0.020 Uiso 1 1 calc R U . . .
C47 C 0.3607(3) 0.3123(5) 0.0617(2) 0.0220(8) Uani 1 1 d . . . . .
H47 H 0.362684 0.313286 0.006440 0.026 Uiso 1 1 calc R U . . .
C4 C 0.2778(3) 0.8046(4) 0.6703(2) 0.0189(8) Uani 1 1 d . . . . .
H4 H 0.235238 0.835592 0.705260 0.023 Uiso 1 1 calc R U . . .
C24 C 0.4347(2) 1.2243(4) 0.52794(18) 0.0130(7) Uani 1 1 d . . . . .
C23 C 0.4469(3) 1.2832(4) 0.6059(2) 0.0155(8) Uani 1 1 d . . . . .
H23 H 0.411739 1.365256 0.619494 0.019 Uiso 1 1 calc R U . . .
C28 C 0.8218(3) 0.8085(4) 0.3055(2) 0.0230(8) Uani 1 1 d . . . . .
H28 H 0.862922 0.869049 0.280500 0.028 Uiso 1 1 calc R U . . .
C1 C 0.4053(2) 0.7041(4) 0.56382(18) 0.0126(7) Uani 1 1 d . . . . .
C13 C 0.3135(2) 0.8919(4) 0.34788(17) 0.0130(7) Uani 1 1 d . . . . .
C32 C 0.6342(3) 0.5510(5) 0.16528(19) 0.0199(8) Uani 1 1 d . . . . .
H32 H 0.642615 0.449166 0.175952 0.024 Uiso 1 1 calc R U . . .
C8 C 0.6179(3) 0.5143(4) 0.80401(19) 0.0196(8) Uani 1 1 d . . . . .
H8 H 0.659070 0.478459 0.769076 0.024 Uiso 1 1 calc R U . . .
C37 C 0.6764(2) 0.3714(4) 0.47857(18) 0.0132(7) Uani 1 1 d . . . . .
C25 C 0.6963(2) 0.6286(4) 0.37842(17) 0.0130(7) Uani 1 1 d . . . . .
C22 C 0.5121(3) 1.2177(4) 0.6623(2) 0.0192(8) Uani 1 1 d . . . . .
H22 H 0.520860 1.256928 0.713931 0.023 Uiso 1 1 calc R U . . .
C43 C 0.4160(3) 0.4066(4) 0.19374(19) 0.0135(7) Uani 1 1 d . . . . .
C35 C 0.6087(4) 0.8535(5) 0.1308(2) 0.0314(11) Uani 1 1 d . . . . .
H35 H 0.599526 0.954514 0.118460 0.038 Uiso 1 1 calc R U . . .
C3 C 0.2487(3) 0.7882(4) 0.5886(2) 0.0195(8) Uani 1 1 d . . . . .
H3 H 0.186895 0.809448 0.568787 0.023 Uiso 1 1 calc R U . . .
C27 C 0.7453(3) 0.8712(4) 0.3367(2) 0.0239(8) Uani 1 1 d . . . . .
H27 H 0.735634 0.974320 0.333303 0.029 Uiso 1 1 calc R U . . .
C12 C 0.4867(2) 0.6703(4) 0.82911(17) 0.0140(7) Uani 1 1 d . . . . .
C49 C 0.5551(2) 0.4124(4) 0.32881(18) 0.0121(6) Uani 1 1 d . . . . .
H49A H 0.515959 0.331396 0.345123 0.014 Uiso 1 1 calc R U . . .
H49B H 0.604508 0.368408 0.300881 0.014 Uiso 1 1 calc R U . . .
C44 C 0.3556(3) 0.3077(4) 0.2266(2) 0.0200(8) Uani 1 1 d . . . . .
H44 H 0.353042 0.306264 0.281766 0.024 Uiso 1 1 calc R U . . .
C5 C 0.3701(2) 0.7746(4) 0.69885(17) 0.0131(7) Uani 1 1 d . . . . .
C11 C 0.4920(3) 0.6122(4) 0.90752(19) 0.0190(8) Uani 1 1 d . . . . .
H11 H 0.448810 0.642849 0.941991 0.023 Uiso 1 1 calc R U . . .
C26 C 0.6825(3) 0.7818(4) 0.3731(2) 0.0188(7) Uani 1 1 d . . . . .
H26 H 0.631106 0.825187 0.393949 0.023 Uiso 1 1 calc R U . . .
C14 C 0.2165(3) 0.8960(4) 0.32892(19) 0.0165(7) Uani 1 1 d . . . . .
H14 H 0.187698 0.817047 0.299545 0.020 Uiso 1 1 calc R U . . .
C36 C 0.5503(3) 0.7812(4) 0.1800(2) 0.0228(8) Uani 1 1 d . . . . .
H36 H 0.502704 0.834567 0.201156 0.027 Uiso 1 1 calc R U . . .
C31 C 0.5629(3) 0.6286(4) 0.19784(18) 0.0158(7) Uani 1 1 d . . . . .
C15 C 0.1608(2) 1.0128(4) 0.35188(18) 0.0161(7) Uani 1 1 d . . . . .
H15 H 0.095972 1.009093 0.339343 0.019 Uiso 1 1 calc R U . . .
C19 C 0.4890(2) 1.1025(4) 0.50767(17) 0.0121(6) Uani 1 1 d . . . . .
C20 C 0.5516(2) 1.0357(4) 0.56617(19) 0.0160(7) Uani 1 1 d . . . . .
H20 H 0.585230 0.950977 0.553810 0.019 Uiso 1 1 calc R U . . .
C46 C 0.3012(3) 0.2144(4) 0.0955(2) 0.0216(8) Uani 1 1 d . . . . .
H46 H 0.262489 0.150841 0.062766 0.026 Uiso 1 1 calc R U . . .
C29 C 0.8372(3) 0.6556(4) 0.31155(19) 0.0196(7) Uani 1 1 d . . . . .
H29 H 0.889359 0.613394 0.291453 0.024 Uiso 1 1 calc R U . . .
C41 C 0.7795(3) 0.1564(4) 0.4953(2) 0.0221(8) Uani 1 1 d . . . . .
H41 H 0.808755 0.075375 0.473250 0.027 Uiso 1 1 calc R U . . .
C6 C 0.4336(2) 0.7241(4) 0.64627(17) 0.0122(7) Uani 1 1 d . . . . .
C9 C 0.6241(3) 0.4605(4) 0.88234(19) 0.0239(8) Uani 1 1 d . . . . .
H9 H 0.670525 0.391650 0.900170 0.029 Uiso 1 1 calc R U . . .
C48 C 0.4177(3) 0.4096(4) 0.11033(18) 0.0191(7) Uani 1 1 d . . . . .
H48 H 0.456964 0.476596 0.087390 0.023 Uiso 1 1 calc R U . . .
C17 C 0.2990(3) 1.1403(4) 0.41006(17) 0.0134(7) Uani 1 1 d . . . . .
C39 C 0.7519(3) 0.3062(4) 0.60970(19) 0.0200(8) Uani 1 1 d . . . . .
H39 H 0.761904 0.324510 0.664537 0.024 Uiso 1 1 calc R U . . .
C21 C 0.5638(3) 1.0954(4) 0.6430(2) 0.0192(8) Uani 1 1 d . . . . .
H21 H 0.607226 1.052539 0.681519 0.023 Uiso 1 1 calc R U . . .
C10 C 0.5609(3) 0.5102(4) 0.93340(18) 0.0218(8) Uani 1 1 d . . . . .
H10 H 0.564833 0.474314 0.985736 0.026 Uiso 1 1 calc R U . . .
C2 C 0.3122(3) 0.7403(4) 0.53718(18) 0.0155(7) Uani 1 1 d . . . . .
H2 H 0.292232 0.731922 0.482785 0.019 Uiso 1 1 calc R U . . .
C40 C 0.7958(3) 0.1857(4) 0.5770(2) 0.0219(8) Uani 1 1 d . . . . .
H40 H 0.836268 0.124566 0.609645 0.026 Uiso 1 1 calc R U . . .
C34 C 0.6802(3) 0.7752(5) 0.1004(2) 0.0288(10) Uani 1 1 d . . . . .
H34 H 0.720094 0.824366 0.068619 0.035 Uiso 1 1 calc R U . . .
C7 C 0.5512(3) 0.6204(4) 0.77745(18) 0.0143(7) Uani 1 1 d . . . . .
C38 C 0.6931(3) 0.3994(4) 0.56109(19) 0.0174(7) Uani 1 1 d . . . . .
H38 H 0.664597 0.481016 0.583293 0.021 Uiso 1 1 calc R U . . .
C30 C 0.7748(3) 0.5651(4) 0.34756(18) 0.0168(7) Uani 1 1 d . . . . .
H30 H 0.784944 0.462123 0.351260 0.020 Uiso 1 1 calc R U . . .
C18 C 0.3536(2) 1.0205(4) 0.38799(16) 0.0118(6) Uani 1 1 d . . . . .
C33 C 0.6930(3) 0.6243(5) 0.1169(2) 0.0265(9) Uani 1 1 d . . . . .
H33 H 0.740814 0.571709 0.095635 0.032 Uiso 1 1 calc R U . . .

loop_
_atom_site_aniso_label
_atom_site_aniso_U_11
_atom_site_aniso_U_22
_atom_site_aniso_U_33
_atom_site_aniso_U_23
_atom_site_aniso_U_13
_atom_site_aniso_U_12
Au2 0.01157(6) 0.01297(6) 0.00888(5) -0.00078(4) 0.00090(4) 0.00034(5)
Au1 0.01367(6) 0.01074(6) 0.00947(5) -0.00129(4) -0.00094(4) 0.00089(5)
S4 0.0161(5) 0.0114(4) 0.0135(3) -0.0015(3) -0.0002(3) 0.0022(3)
S1 0.0117(4) 0.0207(5) 0.0114(3) 0.0003(3) 0.0009(3) 0.0012(4)
S2 0.0173(5) 0.0183(4) 0.0117(4) -0.0032(3) 0.0018(3) 0.0028(4)
P2 0.0112(4) 0.0118(4) 0.0092(3) 0.0000(3) 0.0005(3) 0.0010(3)
P1 0.0128(4) 0.0107(4) 0.0089(3) -0.0008(3) 0.0001(3) -0.0008(3)
S3 0.0124(4) 0.0149(4) 0.0143(3) -0.0034(3) 0.0018(3) 0.0009(3)
C16 0.0154(19) 0.0159(19) 0.0156(15) 0.0005(12) 0.0009(13) 0.0044(14)
C45 0.020(2) 0.023(2) 0.0286(19) 0.0013(14) -0.0015(16) -0.0108(17)
C42 0.016(2) 0.0164(18) 0.0166(15) 0.0011(13) 0.0026(13) 0.0028(15)
C47 0.023(2) 0.029(2) 0.0133(15) -0.0052(14) -0.0013(14) -0.0004(17)
C4 0.017(2) 0.022(2) 0.0183(17) -0.0030(13) 0.0046(14) 0.0041(16)
C24 0.0108(17) 0.0140(18) 0.0142(14) -0.0003(11) 0.0007(12) 0.0000(13)
C23 0.017(2) 0.0144(19) 0.0162(15) -0.0037(11) 0.0048(14) -0.0026(14)
C28 0.025(2) 0.0182(19) 0.0273(18) 0.0019(14) 0.0123(15) -0.0042(17)
C1 0.0147(18) 0.0107(17) 0.0123(14) -0.0027(11) 0.0019(12) -0.0003(13)
C13 0.0175(18) 0.0115(16) 0.0099(13) 0.0015(11) 0.0016(12) -0.0005(14)
C32 0.0166(19) 0.028(2) 0.0159(14) 0.0012(13) 0.0034(13) -0.0020(16)
C8 0.022(2) 0.0193(19) 0.0171(15) -0.0040(13) -0.0008(13) 0.0042(16)
C37 0.0115(17) 0.0154(17) 0.0124(14) 0.0034(11) 0.0000(12) -0.0027(14)
C25 0.0119(17) 0.0169(18) 0.0098(13) -0.0011(11) -0.0012(12) 0.0017(13)
C22 0.019(2) 0.022(2) 0.0159(15) -0.0019(12) -0.0011(13) -0.0063(15)
C43 0.0130(18) 0.0117(17) 0.0154(15) -0.0024(12) 0.0000(12) 0.0035(14)
C35 0.043(3) 0.025(2) 0.026(2) 0.0071(16) 0.0051(19) -0.012(2)
C3 0.0116(18) 0.025(2) 0.0212(16) 0.0009(13) -0.0012(13) 0.0027(15)
C27 0.030(2) 0.0108(19) 0.0313(19) 0.0029(14) 0.0064(17) -0.0009(16)
C12 0.0161(18) 0.0136(17) 0.0115(14) 0.0003(11) -0.0019(12) -0.0021(14)
C49 0.0129(18) 0.0097(16) 0.0136(14) -0.0005(11) 0.0012(12) -0.0015(14)
C44 0.019(2) 0.026(2) 0.0146(15) 0.0006(13) 0.0006(13) -0.0053(16)
C5 0.0168(18) 0.0125(17) 0.0101(13) 0.0007(11) 0.0017(12) 0.0001(13)
C11 0.022(2) 0.023(2) 0.0126(14) -0.0012(12) 0.0027(13) -0.0045(15)
C26 0.018(2) 0.019(2) 0.0207(16) -0.0005(12) 0.0058(13) 0.0026(15)
C14 0.0188(19) 0.0163(18) 0.0131(14) 0.0007(12) -0.0042(12) -0.0007(15)
C36 0.028(2) 0.019(2) 0.0208(17) 0.0049(13) 0.0031(15) -0.0003(17)
C31 0.0146(18) 0.022(2) 0.0103(14) 0.0006(12) -0.0034(12) -0.0054(14)
C15 0.0124(17) 0.0211(19) 0.0139(14) -0.0009(12) -0.0034(12) 0.0015(14)
C19 0.0115(17) 0.0111(16) 0.0138(14) -0.0023(11) 0.0015(12) -0.0012(14)
C20 0.0133(19) 0.0124(17) 0.0216(16) 0.0015(12) -0.0013(13) -0.0020(15)
C46 0.020(2) 0.019(2) 0.0239(17) -0.0102(13) -0.0042(15) -0.0031(16)
C29 0.0163(19) 0.023(2) 0.0209(16) 0.0007(13) 0.0065(13) 0.0000(15)
C41 0.023(2) 0.019(2) 0.0255(17) 0.0051(14) 0.0043(15) 0.0076(17)
C6 0.0116(17) 0.0130(17) 0.0124(14) -0.0001(11) 0.0028(12) -0.0039(13)
C9 0.032(2) 0.020(2) 0.0180(15) -0.0027(13) -0.0073(14) 0.0067(17)
C48 0.021(2) 0.0220(19) 0.0137(15) -0.0021(12) 0.0015(13) -0.0041(16)
C17 0.0170(19) 0.0131(18) 0.0102(14) -0.0005(11) 0.0023(12) 0.0004(14)
C39 0.022(2) 0.024(2) 0.0132(15) 0.0050(12) -0.0036(14) -0.0057(16)
C21 0.018(2) 0.0168(18) 0.0219(17) 0.0028(13) -0.0035(14) -0.0032(16)
C10 0.031(2) 0.022(2) 0.0109(14) 0.0029(12) -0.0032(13) -0.0061(17)
C2 0.0182(19) 0.0177(17) 0.0103(14) -0.0007(11) -0.0004(12) -0.0002(15)
C40 0.019(2) 0.021(2) 0.0256(18) 0.0087(14) -0.0027(15) -0.0010(16)
C34 0.029(2) 0.041(3) 0.0162(16) 0.0041(15) 0.0042(15) -0.016(2)
C7 0.0160(18) 0.0149(18) 0.0111(13) -0.0012(11) -0.0022(12) -0.0010(14)
C38 0.020(2) 0.0172(19) 0.0152(15) 0.0016(12) 0.0008(13) -0.0026(15)
C30 0.0182(19) 0.0159(18) 0.0162(14) 0.0005(12) 0.0014(13) 0.0014(15)
C18 0.0119(17) 0.0142(17) 0.0094(12) 0.0024(11) 0.0020(11) 0.0016(14)
C33 0.018(2) 0.045(3) 0.0167(16) -0.0006(14) 0.0033(14) -0.0048(18)

loop_
_atom_type_symbol
_atom_type_description
_atom_type_scat_dispersion_real
_atom_type_scat_dispersion_imag
_atom_type_scat_source
C C 0.0033 0.0016 'International Tables Vol C Tables 4.2.6.8 and 6.1.1.4'
H H 0.0000 0.0000 'International Tables Vol C Tables 4.2.6.8 and 6.1.1.4'
Au Au -2.0133 8.8022 'International Tables Vol C Tables 4.2.6.8 and 6.1.1.4'
P P 0.1023 0.0942 'International Tables Vol C Tables 4.2.6.8 and 6.1.1.4'
S S 0.1246 0.1234 'International Tables Vol C Tables 4.2.6.8 and 6.1.1.4'

loop_
_geom_angle_atom_site_label_1
_geom_angle_atom_site_label_2
_geom_angle_atom_site_label_3
_geom_angle
_geom_angle_site_symmetry_1
_geom_angle_site_symmetry_3
_geom_angle_publ_flag
P2 Au2 Au1 85.79(2) . . ?
C1 Au2 Au1 101.13(9) . . ?
C1 Au2 P2 171.78(9) . . ?
P1 Au1 Au2 88.236(19) . . ?
C13 Au1 Au2 100.43(8) . . ?
C13 Au1 P1 170.60(8) . . ?
C24 S4 C17 100.11(16) . . ?
C7 S1 C6 103.83(16) . . ?
C12 S2 C5 103.25(15) . . ?
C37 P2 Au2 111.80(11) . . ?
C37 P2 C49 106.24(15) . . ?
C25 P2 Au2 117.86(11) . . ?
C25 P2 C37 104.29(16) . . ?
C25 P2 C49 102.71(14) . . ?
C49 P2 Au2 112.84(12) . . ?
C43 P1 Au1 114.56(12) . . ?
C43 P1 C49 102.64(16) . . ?
C49 P1 Au1 117.27(10) . . ?
C31 P1 Au1 109.39(12) . . ?
C31 P1 C43 105.17(15) . . ?
C31 P1 C49 106.85(16) . . ?
C19 S3 C18 101.12(15) . . ?
C15 C16 H16 120.4 . . ?
C15 C16 C17 119.2(3) . . ?
C17 C16 H16 120.4 . . ?
C44 C45 H45 120.2 . . ?
C46 C45 H45 120.2 . . ?
C46 C45 C44 119.6(4) . . ?
C37 C42 H42 119.7 . . ?
C41 C42 H42 119.7 . . ?
C41 C42 C37 120.6(3) . . ?
C46 C47 H47 120.0 . . ?
C46 C47 C48 120.0(3) . . ?
C48 C47 H47 120.0 . . ?
C3 C4 H4 120.2 . . ?
C5 C4 H4 120.2 . . ?
C5 C4 C3 119.7(3) . . ?
C23 C24 S4 120.1(3) . . ?
C19 C24 S4 119.9(2) . . ?
C19 C24 C23 120.0(3) . . ?
C24 C23 H23 120.4 . . ?
C22 C23 C24 119.2(3) . . ?
C22 C23 H23 120.4 . . ?
C27 C28 H28 120.1 . . ?
C27 C28 C29 119.9(3) . . ?
C29 C28 H28 120.1 . . ?
C6 C1 Au2 120.3(3) . . ?
C2 C1 Au2 122.9(2) . . ?
C2 C1 C6 116.8(3) . . ?
C14 C13 Au1 122.6(2) . . ?
C14 C13 C18 115.5(3) . . ?
C18 C13 Au1 121.8(3) . . ?
C31 C32 H32 119.7 . . ?
C31 C32 C33 120.6(4) . . ?
C33 C32 H32 119.7 . . ?
C9 C8 H8 119.6 . . ?
C7 C8 H8 119.6 . . ?
C7 C8 C9 120.9(3) . . ?
C42 C37 P2 123.8(2) . . ?
C42 C37 C38 118.9(3) . . ?
C38 C37 P2 117.0(3) . . ?
C26 C25 P2 119.6(3) . . ?
C26 C25 C30 119.3(3) . . ?
C30 C25 P2 120.9(3) . . ?
C23 C22 H22 119.6 . . ?
C21 C22 C23 120.8(3) . . ?
C21 C22 H22 119.6 . . ?
C44 C43 P1 118.6(2) . . ?
C44 C43 C48 119.0(3) . . ?
C48 C43 P1 122.3(3) . . ?
C36 C35 H35 120.0 . . ?
C34 C35 H35 120.0 . . ?
C34 C35 C36 120.0(4) . . ?
C4 C3 H3 120.2 . . ?
C2 C3 C4 119.7(4) . . ?
C2 C3 H3 120.2 . . ?
C28 C27 H27 119.7 . . ?
C28 C27 C26 120.7(4) . . ?
C26 C27 H27 119.7 . . ?
C11 C12 S2 119.4(3) . . ?
C7 C12 S2 121.4(2) . . ?
C7 C12 C11 119.1(3) . . ?
P2 C49 P1 112.28(18) . . ?
P2 C49 H49A 109.1 . . ?
P2 C49 H49B 109.1 . . ?
P1 C49 H49A 109.1 . . ?
P1 C49 H49B 109.1 . . ?
H49A C49 H49B 107.9 . . ?
C45 C44 H44 119.7 . . ?
C43 C44 C45 120.7(3) . . ?
C43 C44 H44 119.7 . . ?
C4 C5 S2 117.9(2) . . ?
C4 C5 C6 120.1(3) . . ?
C6 C5 S2 121.8(3) . . ?
C12 C11 H11 119.9 . . ?
C10 C11 C12 120.3(3) . . ?
C10 C11 H11 119.9 . . ?
C25 C26 C27 120.0(3) . . ?
C25 C26 H26 120.0 . . ?
C27 C26 H26 120.0 . . ?
C13 C14 H14 118.5 . . ?
C15 C14 C13 122.9(3) . . ?
C15 C14 H14 118.5 . . ?
C35 C36 H36 119.9 . . ?
C35 C36 C31 120.2(4) . . ?
C31 C36 H36 119.9 . . ?
C32 C31 P1 122.3(3) . . ?
C32 C31 C36 118.9(3) . . ?
C36 C31 P1 118.8(3) . . ?
C16 C15 C14 120.2(3) . . ?
C16 C15 H15 119.9 . . ?
C14 C15 H15 119.9 . . ?
C24 C19 S3 120.7(2) . . ?
C20 C19 S3 119.7(3) . . ?
C20 C19 C24 119.6(3) . . ?
C19 C20 H20 120.0 . . ?
C21 C20 C19 120.0(3) . . ?
C21 C20 H20 120.0 . . ?
C45 C46 C47 120.6(3) . . ?
C45 C46 H46 119.7 . . ?
C47 C46 H46 119.7 . . ?
C28 C29 H29 120.0 . . ?
C28 C29 C30 120.0(3) . . ?
C30 C29 H29 120.0 . . ?
C42 C41 H41 120.1 . . ?
C42 C41 C40 119.9(4) . . ?
C40 C41 H41 120.1 . . ?
C1 C6 S1 117.8(2) . . ?
C5 C6 S1 120.9(2) . . ?
C5 C6 C1 121.2(3) . . ?
C8 C9 H9 120.2 . . ?
C10 C9 C8 119.5(4) . . ?
C10 C9 H9 120.2 . . ?
C47 C48 C43 120.1(3) . . ?
C47 C48 H48 119.9 . . ?
C43 C48 H48 119.9 . . ?
C16 C17 S4 118.7(3) . . ?
C16 C17 C18 119.7(3) . . ?
C18 C17 S4 121.5(3) . . ?
C40 C39 H39 119.9 . . ?
C38 C39 H39 119.9 . . ?
C38 C39 C40 120.3(3) . . ?
C22 C21 C20 120.3(3) . . ?
C22 C21 H21 119.9 . . ?
C20 C21 H21 119.9 . . ?
C11 C10 C9 120.6(3) . . ?
C11 C10 H10 119.7 . . ?
C9 C10 H10 119.7 . . ?
C1 C2 H2 118.7 . . ?
C3 C2 C1 122.6(3) . . ?
C3 C2 H2 118.7 . . ?
C41 C40 H40 120.0 . . ?
C39 C40 C41 119.9(3) . . ?
C39 C40 H40 120.0 . . ?
C35 C34 H34 119.8 . . ?
C35 C34 C33 120.4(4) . . ?
C33 C34 H34 119.8 . . ?
C8 C7 S1 118.6(3) . . ?
C8 C7 C12 119.6(3) . . ?
C12 C7 S1 121.8(3) . . ?
C37 C38 H38 119.9 . . ?
C39 C38 C37 120.3(4) . . ?
C39 C38 H38 119.8 . . ?
C25 C30 H30 119.9 . . ?
C29 C30 C25 120.1(3) . . ?
C29 C30 H30 119.9 . . ?
C13 C18 S3 118.7(3) . . ?
C17 C18 S3 119.0(3) . . ?
C17 C18 C13 122.3(3) . . ?
C32 C33 H33 120.1 . . ?
C34 C33 C32 119.9(4) . . ?
C34 C33 H33 120.1 . . ?

loop_
_geom_bond_atom_site_label_1
_geom_bond_atom_site_label_2
_geom_bond_distance
_geom_bond_site_symmetry_2
_geom_bond_publ_flag
Au2 Au1 3.2171(3) . ?
Au2 P2 2.2880(8) . ?
Au2 C1 2.063(3) . ?
Au1 P1 2.2963(9) . ?
Au1 C13 2.052(3) . ?
S4 C24 1.776(3) . ?
S4 C17 1.779(4) . ?
S1 C6 1.768(4) . ?
S1 C7 1.768(3) . ?
S2 C12 1.755(4) . ?
S2 C5 1.773(3) . ?
P2 C37 1.820(3) . ?
P2 C25 1.818(4) . ?
P2 C49 1.832(3) . ?
P1 C43 1.816(4) . ?
P1 C49 1.840(3) . ?
P1 C31 1.811(4) . ?
S3 C19 1.769(3) . ?
S3 C18 1.776(3) . ?
C16 H16 0.9300 . ?
C16 C15 1.388(5) . ?
C16 C17 1.392(5) . ?
C45 H45 0.9300 . ?
C45 C44 1.399(5) . ?
C45 C46 1.379(5) . ?
C42 H42 0.9300 . ?
C42 C37 1.392(5) . ?
C42 C41 1.388(5) . ?
C47 H47 0.9300 . ?
C47 C46 1.381(6) . ?
C47 C48 1.394(5) . ?
C4 H4 0.9300 . ?
C4 C3 1.397(5) . ?
C4 C5 1.383(5) . ?
C24 C23 1.402(4) . ?
C24 C19 1.396(5) . ?
C23 H23 0.9300 . ?
C23 C22 1.385(5) . ?
C28 H28 0.9300 . ?
C28 C27 1.379(6) . ?
C28 C29 1.382(5) . ?
C1 C6 1.411(4) . ?
C1 C2 1.396(5) . ?
C13 C14 1.391(5) . ?
C13 C18 1.419(4) . ?
C32 H32 0.9300 . ?
C32 C31 1.389(5) . ?
C32 C33 1.391(5) . ?
C8 H8 0.9300 . ?
C8 C9 1.392(5) . ?
C8 C7 1.383(5) . ?
C37 C38 1.402(4) . ?
C25 C26 1.380(5) . ?
C25 C30 1.403(5) . ?
C22 H22 0.9300 . ?
C22 C21 1.375(5) . ?
C43 C44 1.387(5) . ?
C43 C48 1.402(4) . ?
C35 H35 0.9300 . ?
C35 C36 1.392(6) . ?
C35 C34 1.379(7) . ?
C3 H3 0.9300 . ?
C3 C2 1.384(5) . ?
C27 H27 0.9300 . ?
C27 C26 1.388(5) . ?
C12 C11 1.408(4) . ?
C12 C7 1.402(5) . ?
C49 H49A 0.9700 . ?
C49 H49B 0.9700 . ?
C44 H44 0.9300 . ?
C5 C6 1.404(5) . ?
C11 H11 0.9300 . ?
C11 C10 1.376(5) . ?
C26 H26 0.9300 . ?
C14 H14 0.9300 . ?
C14 C15 1.389(5) . ?
C36 H36 0.9300 . ?
C36 C31 1.400(5) . ?
C15 H15 0.9300 . ?
C19 C20 1.391(5) . ?
C20 H20 0.9300 . ?
C20 C21 1.387(5) . ?
C46 H46 0.9300 . ?
C29 H29 0.9300 . ?
C29 C30 1.387(5) . ?
C41 H41 0.9300 . ?
C41 C40 1.390(5) . ?
C9 H9 0.9300 . ?
C9 C10 1.382(5) . ?
C48 H48 0.9300 . ?
C17 C18 1.395(5) . ?
C39 H39 0.9300 . ?
C39 C40 1.386(6) . ?
C39 C38 1.385(5) . ?
C21 H21 0.9300 . ?
C10 H10 0.9300 . ?
C2 H2 0.9300 . ?
C40 H40 0.9300 . ?
C34 H34 0.9300 . ?
C34 C33 1.381(6) . ?
C38 H38 0.9300 . ?
C30 H30 0.9300 . ?
C33 H33 0.9300 . ?

loop_
_geom_torsion_atom_site_label_1
_geom_torsion_atom_site_label_2
_geom_torsion_atom_site_label_3
_geom_torsion_atom_site_label_4
_geom_torsion
_geom_torsion_site_symmetry_1
_geom_torsion_site_symmetry_2
_geom_torsion_site_symmetry_3
_geom_torsion_site_symmetry_4
_geom_torsion_publ_flag
Au2 P2 C37 C42 154.0(3) . . . . ?
Au2 P2 C37 C38 -32.1(3) . . . . ?
Au2 P2 C25 C26 -16.3(3) . . . . ?
Au2 P2 C25 C30 168.4(2) . . . . ?
Au2 P2 C49 P1 57.48(19) . . . . ?
Au2 C1 C6 S1 5.6(4) . . . . ?
Au2 C1 C6 C5 -178.6(2) . . . . ?
Au2 C1 C2 C3 177.7(3) . . . . ?
Au1 P1 C43 C44 -66.8(3) . . . . ?
Au1 P1 C43 C48 108.3(3) . . . . ?
Au1 P1 C49 P2 -38.7(2) . . . . ?
Au1 P1 C31 C32 170.7(2) . . . . ?
Au1 P1 C31 C36 -11.3(3) . . . . ?
Au1 C13 C14 C15 178.5(2) . . . . ?
Au1 C13 C18 S3 1.5(3) . . . . ?
Au1 C13 C18 C17 -179.9(2) . . . . ?
S4 C24 C23 C22 179.7(3) . . . . ?
S4 C24 C19 S3 1.6(4) . . . . ?
S4 C24 C19 C20 -177.5(3) . . . . ?
S4 C17 C18 S3 2.6(4) . . . . ?
S4 C17 C18 C13 -176.0(2) . . . . ?
S2 C12 C11 C10 -173.3(3) . . . . ?
S2 C12 C7 S1 -1.7(4) . . . . ?
S2 C12 C7 C8 175.2(3) . . . . ?
S2 C5 C6 S1 0.8(4) . . . . ?
S2 C5 C6 C1 -174.9(3) . . . . ?
P2 C37 C38 C39 -173.7(3) . . . . ?
P2 C25 C26 C27 -174.6(3) . . . . ?
P2 C25 C30 C29 174.8(2) . . . . ?
P1 C43 C44 C45 176.6(3) . . . . ?
P1 C43 C48 C47 -176.3(3) . . . . ?
S3 C19 C20 C21 177.1(3) . . . . ?
C16 C17 C18 S3 179.3(2) . . . . ?
C16 C17 C18 C13 0.7(5) . . . . ?
C42 C37 C38 C39 0.4(5) . . . . ?
C42 C41 C40 C39 0.2(6) . . . . ?
C4 C3 C2 C1 1.3(6) . . . . ?
C4 C5 C6 S1 176.1(3) . . . . ?
C4 C5 C6 C1 0.4(5) . . . . ?
C24 S4 C17 C16 136.4(3) . . . . ?
C24 S4 C17 C18 -46.9(3) . . . . ?
C24 C23 C22 C21 -0.6(6) . . . . ?
C24 C19 C20 C21 -3.7(5) . . . . ?
C23 C24 C19 S3 -177.7(3) . . . . ?
C23 C24 C19 C20 3.2(5) . . . . ?
C23 C22 C21 C20 0.1(6) . . . . ?
C28 C27 C26 C25 0.0(6) . . . . ?
C28 C29 C30 C25 -0.4(5) . . . . ?
C13 C14 C15 C16 2.1(5) . . . . ?
C8 C9 C10 C11 -0.1(6) . . . . ?
C37 P2 C25 C26 -140.9(3) . . . . ?
C37 P2 C25 C30 43.8(3) . . . . ?
C37 P2 C49 P1 -179.68(17) . . . . ?
C37 C42 C41 C40 1.3(6) . . . . ?
C25 P2 C37 C42 -77.6(3) . . . . ?
C25 P2 C37 C38 96.3(3) . . . . ?
C25 P2 C49 P1 -70.5(2) . . . . ?
C43 P1 C49 P2 -165.18(18) . . . . ?
C43 P1 C31 C32 -65.8(3) . . . . ?
C43 P1 C31 C36 112.2(3) . . . . ?
C35 C36 C31 P1 -178.4(3) . . . . ?
C35 C36 C31 C32 -0.3(6) . . . . ?
C35 C34 C33 C32 -0.8(6) . . . . ?
C3 C4 C5 S2 173.9(3) . . . . ?
C3 C4 C5 C6 -1.6(6) . . . . ?
C27 C28 C29 C30 1.2(5) . . . . ?
C12 S2 C5 C4 144.7(3) . . . . ?
C12 S2 C5 C6 -39.9(3) . . . . ?
C12 C11 C10 C9 -1.7(6) . . . . ?
C49 P2 C37 C42 30.5(3) . . . . ?
C49 P2 C37 C38 -155.6(3) . . . . ?
C49 P2 C25 C26 108.4(3) . . . . ?
C49 P2 C25 C30 -66.9(3) . . . . ?
C49 P1 C43 C44 61.4(3) . . . . ?
C49 P1 C43 C48 -123.4(3) . . . . ?
C49 P1 C31 C32 42.8(3) . . . . ?
C49 P1 C31 C36 -139.2(3) . . . . ?
C44 C45 C46 C47 1.1(6) . . . . ?
C44 C43 C48 C47 -1.2(6) . . . . ?
C5 S2 C12 C11 -145.3(3) . . . . ?
C5 S2 C12 C7 40.2(3) . . . . ?
C5 C4 C3 C2 0.8(6) . . . . ?
C11 C12 C7 S1 -176.2(3) . . . . ?
C11 C12 C7 C8 0.7(5) . . . . ?
C26 C25 C30 C29 -0.6(5) . . . . ?
C14 C13 C18 S3 -175.9(2) . . . . ?
C14 C13 C18 C17 2.7(4) . . . . ?
C36 C35 C34 C33 1.6(6) . . . . ?
C31 P1 C43 C44 173.0(3) . . . . ?
C31 P1 C43 C48 -11.8(3) . . . . ?
C31 P1 C49 P2 84.4(2) . . . . ?
C31 C32 C33 C34 -0.5(5) . . . . ?
C15 C16 C17 S4 173.9(2) . . . . ?
C15 C16 C17 C18 -2.9(5) . . . . ?
C19 S3 C18 C13 -137.7(2) . . . . ?
C19 S3 C18 C17 43.7(3) . . . . ?
C19 C24 C23 C22 -1.0(5) . . . . ?
C19 C20 C21 C22 2.1(6) . . . . ?
C46 C45 C44 C43 -1.2(6) . . . . ?
C46 C47 C48 C43 1.1(6) . . . . ?
C29 C28 C27 C26 -1.0(6) . . . . ?
C41 C42 C37 P2 172.2(3) . . . . ?
C41 C42 C37 C38 -1.6(5) . . . . ?
C6 S1 C7 C8 145.1(3) . . . . ?
C6 S1 C7 C12 -37.9(3) . . . . ?
C6 C1 C2 C3 -2.4(5) . . . . ?
C9 C8 C7 S1 174.6(3) . . . . ?
C9 C8 C7 C12 -2.4(5) . . . . ?
C48 C47 C46 C45 -1.0(6) . . . . ?
C48 C43 C44 C45 1.3(6) . . . . ?
C17 S4 C24 C23 -136.6(3) . . . . ?
C17 S4 C24 C19 44.1(3) . . . . ?
C17 C16 C15 C14 1.5(5) . . . . ?
C2 C1 C6 S1 -174.2(3) . . . . ?
C2 C1 C6 C5 1.5(5) . . . . ?
C40 C39 C38 C37 1.0(6) . . . . ?
C34 C35 C36 C31 -1.0(6) . . . . ?
C7 S1 C6 C1 -146.1(3) . . . . ?
C7 S1 C6 C5 38.1(3) . . . . ?
C7 C8 C9 C10 2.1(6) . . . . ?
C7 C12 C11 C10 1.3(5) . . . . ?
C38 C39 C40 C41 -1.3(6) . . . . ?
C30 C25 C26 C27 0.8(5) . . . . ?
C18 S3 C19 C24 -46.5(3) . . . . ?
C18 S3 C19 C20 132.7(3) . . . . ?
C18 C13 C14 C15 -4.1(5) . . . . ?
C33 C32 C31 P1 179.0(3) . . . . ?
C33 C32 C31 C36 1.0(5) . . . . ?
